data_1552106
loop_
_publ_author_name
'Bollard, H. E.'
'Banwell, M. G.'
'Ward, J. S.'

_publ_section_title
;
 (2<i>S</i>,3<i>S</i>,4<i>R</i>,4a'<i>R</i>,5<i>R</i>,5a'<i>R</i>,11a'<i>R</i>,12'<i>S</i>,12a'<i>R</i>)-5-(Acetoxymethyl)-2',2',10',10'-tetramethyloctahydro-3<i>H</i>,8'<i>H</i>-spiro[furan-2,7'-[1,3]dioxino[4',5':5,6]pyrano[3,2-<i>d</i>][1,3,6]trioxocine]-3,4,12'-triyl
 triacetate
;
_journal_issue 7
_journal_name_full IUCrData
_journal_page_first x190986
_journal_paper_doi 10.1107/S2414314619009866
_journal_volume 4
_journal_year 2019
_chemical_absolute_configuration ad
_chemical_formula_iupac 'C26 H38 O15'
_chemical_formula_moiety 'C26 H38 O15'
_chemical_formula_sum 'C26 H38 O15'
_chemical_formula_weight 590.56
_chemical_name_systematic
'(2<i>S</i>,3<i>S</i>,4<i>R</i>,4a'<i>R</i>,5<i>R</i>,5a'<i>R</i>,11a'<i>R</i>,12'<i>S</i>,12a'<i>R</i>)-5-(Acetoxymethyl)-2',2',10',10'-tetramethyloctahydro-3<i>H</i>,8'<i>H</i>-spiro[furan-2,7'-[1,3]dioxino[4',5':5,6]pyrano[3,2-<i>d</i>][1,3,6]trioxocine]-3,4,12'-triyl triacetate'
_space_group_crystal_system monoclinic
_space_group_IT_number 4
_space_group_name_Hall 'P 2yb'
_space_group_name_H-M_alt 'P 1 21 1'
_symmetry_space_group_name_Hall 'P 2yb'
_symmetry_space_group_name_H-M 'P 1 21 1'
_atom_sites_solution_hydrogens geom
_atom_sites_solution_primary dual
_atom_sites_solution_secondary difmap
_cell_angle_alpha 90
_cell_angle_beta 101.558(2)
_cell_angle_gamma 90
_cell_formula_units_Z 2
_cell_length_a 11.1629(2)
_cell_length_b 8.77780(10)
_cell_length_c 15.3748(3)
_cell_measurement_reflns_used 6926
_cell_measurement_temperature 150.00(10)
_cell_measurement_theta_max 73.5560
_cell_measurement_theta_min 5.0240
_cell_volume 1475.96(4)
_computing_cell_refinement
;
CrysAlis PRO (Rigaku OD, 2018)
;
_computing_data_collection
;
CrysAlis PRO (Rigaku OD, 2018)
;
_computing_data_reduction
;
CrysAlis PRO (Rigaku OD, 2018)
;
_computing_molecular_graphics
;
<i>OLEX2</i> (Dolomanov <i>et al.</i>,  2009) and Mercury (Macrae <i>et
al.</i>,  2008)
;
_computing_publication_material
;
<i>OLEX2</i> (Dolomanov <i>et al.</i>,  2009) and publCIF (Westrip,
2010)
;
_computing_structure_refinement
;
SHELXL2014 (Sheldrick, 2015b)
;
_computing_structure_solution
;
SHELXT (Sheldrick, 2015a)
;
_diffrn_ambient_temperature 150.00(10)
_diffrn_detector 'CCD plate'
_diffrn_detector_area_resol_mean 8.1297
_diffrn_measured_fraction_theta_full 0.996
_diffrn_measured_fraction_theta_max 0.986
_diffrn_measurement_device 'four-circle diffractometer'
_diffrn_measurement_device_type 'Rigaku Oxfird Diffraction SuperNova, Dual, Cu at home/near, EosS2'
_diffrn_measurement_method '\w scans'
_diffrn_radiation_monochromator mirror
_diffrn_radiation_probe x-ray
_diffrn_radiation_type CuK\a
_diffrn_radiation_wavelength 1.54184
_diffrn_reflns_av_R_equivalents 0.0256
_diffrn_reflns_av_unetI/netI 0.0324
_diffrn_reflns_limit_h_max 11
_diffrn_reflns_limit_h_min -13
_diffrn_reflns_limit_k_max 10
_diffrn_reflns_limit_k_min -10
_diffrn_reflns_limit_l_max 17
_diffrn_reflns_limit_l_min -18
_diffrn_reflns_number 10371
_diffrn_reflns_theta_full 67.684
_diffrn_reflns_theta_max 73.742
_diffrn_reflns_theta_min 4.042
_diffrn_source 'micro-focus sealed X-ray tube'
_exptl_absorpt_coefficient_mu 0.938
_exptl_absorpt_correction_T_max 1.00000
_exptl_absorpt_correction_T_min 0.92015
_exptl_absorpt_correction_type integration
_exptl_absorpt_process_details
;
(CrysAlis PRO; Rigaku OD, 2018)
;
_exptl_crystal_colour colourless
_exptl_crystal_density_diffrn 1.329
_exptl_crystal_description block
_exptl_crystal_F_000 628
_exptl_crystal_size_max 0.255
_exptl_crystal_size_mid 0.2
_exptl_crystal_size_min 0.146
_refine_diff_density_max 0.185
_refine_diff_density_min -0.286
_refine_ls_abs_structure_details
;
Flack <i>x</i> determined using 2026 quotients
[(<i>I</i>^+^)-(<i>I</i>^-^)]/[(<i>I</i>^+^)+(<i>I</i>^-^)]
(Parsons <i>et al.</i>,  2013)
;
_refine_ls_abs_structure_Flack 0.05(8)
_refine_ls_extinction_method none
_refine_ls_goodness_of_fit_ref 1.022
_refine_ls_hydrogen_treatment constr
_refine_ls_matrix_type full
_refine_ls_number_parameters 378
_refine_ls_number_reflns 5289
_refine_ls_number_restraints 1
_refine_ls_restrained_S_all 1.022
_refine_ls_R_factor_all 0.0376
_refine_ls_R_factor_gt 0.0366
_refine_ls_shift/su_max 0.000
_refine_ls_shift/su_mean 0.000
_refine_ls_structure_factor_coef Fsqd
_refine_ls_weighting_details 'w=1/[\s^2^(Fo^2^)+(0.0668P)^2^+0.0718P] where P=(Fo^2^+2Fc^2^)/3'
_refine_ls_weighting_scheme calc
_refine_ls_wR_factor_gt 0.0965
_refine_ls_wR_factor_ref 0.0981
_reflns_number_gt 5113
_reflns_number_total 5289
_reflns_threshold_expression 'I > 2\s(I)'
_cod_data_source_file su4173sup1.cif
_cod_data_source_block I
_cod_database_code 1552106
_shelx_space_group_comment
;
The symmetry employed for this shelxl refinement is uniquely defined
by the following loop, which should always be used as a source of
symmetry information in preference to the above space-group names.
They are only intended as comments.
;

loop_
_space_group_symop_operation_xyz
'x, y, z'
'-x, y+1/2, -z'

loop_
_atom_site_aniso_label
_atom_site_aniso_U_11
_atom_site_aniso_U_22
_atom_site_aniso_U_33
_atom_site_aniso_U_12
_atom_site_aniso_U_13
_atom_site_aniso_U_23
O1 0.0172(6) 0.0165(7) 0.0227(7) 0.0008(5) -0.0002(5) -0.0012(5)
O1' 0.0229(7) 0.0158(7) 0.0291(7) 0.0017(6) 0.0022(6) -0.0014(6)
O2 0.0232(7) 0.0156(7) 0.0239(7) 0.0026(6) 0.0023(5) 0.0035(5)
O2' 0.0216(7) 0.0198(8) 0.0273(7) -0.0001(6) 0.0061(5) -0.0025(6)
O3 0.0203(7) 0.0241(8) 0.0251(7) -0.0018(6) 0.0053(5) 0.0021(6)
O3' 0.0244(7) 0.0231(8) 0.0236(7) -0.0032(6) 0.0076(6) -0.0003(6)
O4 0.0247(7) 0.0219(8) 0.0216(7) 0.0079(6) 0.0053(5) 0.0048(6)
O4' 0.0220(7) 0.0296(9) 0.0348(8) -0.0077(7) 0.0024(6) -0.0061(7)
O5 0.0198(6) 0.0190(7) 0.0217(7) 0.0031(5) 0.0039(5) 0.0031(5)
O6 0.0242(7) 0.0188(8) 0.0347(8) 0.0043(6) 0.0067(6) 0.0072(6)
O6' 0.0287(8) 0.0359(9) 0.0256(8) 0.0057(7) 0.0056(6) 0.0014(7)
O11 0.0547(12) 0.0615(15) 0.0396(10) -0.0008(11) 0.0250(9) -0.0083(10)
O17 0.0611(12) 0.0369(11) 0.0387(10) -0.0029(10) 0.0230(9) 0.0094(8)
O20 0.0497(11) 0.0409(11) 0.0503(11) -0.0190(9) 0.0264(9) -0.0098(9)
O23 0.0404(10) 0.0386(11) 0.0480(11) 0.0102(9) 0.0137(8) 0.0165(9)
C1 0.0197(8) 0.0137(9) 0.0194(9) 0.0002(7) 0.0009(7) -0.0001(7)
C1' 0.0241(10) 0.0187(11) 0.0260(10) 0.0000(8) -0.0017(8) 0.0017(8)
C2 0.0203(9) 0.0137(9) 0.0191(9) -0.0008(7) 0.0010(7) -0.0006(7)
C2' 0.0172(8) 0.0171(10) 0.0230(9) -0.0004(7) 0.0010(7) -0.0005(8)
C3 0.0196(9) 0.0163(9) 0.0197(9) -0.0009(8) 0.0030(7) -0.0002(7)
C3' 0.0201(9) 0.0200(10) 0.0218(9) -0.0027(8) 0.0014(7) -0.0004(8)
C4 0.0187(9) 0.0181(10) 0.0188(9) 0.0009(7) 0.0021(7) -0.0005(7)
C4' 0.0206(9) 0.0219(11) 0.0270(10) -0.0024(8) 0.0046(8) -0.0011(8)
C5 0.0200(9) 0.0149(10) 0.0224(9) 0.0007(7) 0.0016(7) -0.0007(7)
C5' 0.0216(9) 0.0218(11) 0.0280(11) -0.0032(8) 0.0073(8) -0.0023(8)
C6 0.0210(9) 0.0214(11) 0.0291(10) 0.0026(8) 0.0055(8) 0.0066(8)
C6' 0.0289(11) 0.0233(11) 0.0293(11) -0.0011(8) 0.0111(8) 0.0008(8)
C7 0.0228(9) 0.0256(11) 0.0263(10) 0.0066(9) 0.0061(8) 0.0095(9)
C8 0.0250(10) 0.0414(14) 0.0302(11) -0.0009(10) -0.0016(8) 0.0134(11)
C9 0.0433(14) 0.0352(14) 0.0456(14) 0.0212(12) 0.0189(12) 0.0131(12)
C10 0.0282(11) 0.0326(13) 0.0342(12) 0.0082(9) 0.0128(9) 0.0089(10)
C12 0.0312(13) 0.0523(18) 0.0643(19) -0.0029(13) 0.0224(12) 0.0116(15)
C13 0.0222(9) 0.0144(9) 0.0328(11) 0.0012(8) 0.0008(8) 0.0017(8)
C14 0.0350(12) 0.0178(11) 0.0483(14) 0.0034(9) -0.0040(10) -0.0093(10)
C15 0.0332(11) 0.0249(12) 0.0439(14) 0.0042(10) 0.0034(10) 0.0152(10)
C16 0.0367(12) 0.0307(13) 0.0261(11) -0.0106(10) 0.0126(9) -0.0043(9)
C18 0.0444(15) 0.0461(17) 0.0505(15) -0.0060(13) 0.0285(12) -0.0051(14)
C19 0.0281(11) 0.0363(15) 0.0447(14) -0.0138(10) 0.0164(10) -0.0206(12)
C21 0.0255(12) 0.059(2) 0.082(2) -0.0139(13) 0.0054(14) -0.0300(19)
C22 0.0220(10) 0.0339(13) 0.0348(12) -0.0023(9) 0.0040(9) 0.0080(10)
C24 0.0412(14) 0.062(2) 0.0297(12) 0.0069(14) 0.0016(10) 0.0038(13)

loop_
_atom_site_type_symbol
_atom_site_label
_atom_site_fract_x
_atom_site_fract_y
_atom_site_fract_z
_atom_site_U_iso_or_equiv
_atom_site_thermal_displace_type
_atom_site_calc_flag
_atom_site_refinement_flags
_atom_site_occupancy
O O1 0.66805(13) 0.44758(16) 0.23465(9) 0.0194(4) Uani d . 1.000
O O1' 0.59371(14) 0.76853(18) 0.21908(10) 0.0230(4) Uani d . 1.000
O O2 0.79603(14) 0.70874(17) 0.21177(10) 0.0212(4) Uani d . 1.000
O O2' 0.46513(13) 0.48539(18) 0.24952(10) 0.0227(4) Uani d . 1.000
O O3 1.03877(13) 0.61194(18) 0.27262(10) 0.0231(4) Uani d . 1.000
O O3' 0.60065(13) 0.29538(19) 0.09135(10) 0.0233(4) Uani d . 1.000
O O4 1.05077(13) 0.29710(18) 0.32930(10) 0.0226(4) Uani d . 1.000
O O4' 0.30285(14) 0.2773(2) 0.09726(11) 0.0293(5) Uani d . 1.000
O O5 0.76401(13) 0.42594(17) 0.38307(10) 0.0202(4) Uani d . 1.000
O O6 0.98841(14) 0.11966(18) 0.42674(11) 0.0258(4) Uani d . 1.000
O O6' 0.47916(15) 0.2898(2) 0.40486(11) 0.0300(5) Uani d . 1.000
O O11 1.0621(2) 0.5190(3) 0.14086(14) 0.0498(7) Uani d . 1.000
O O17 0.6223(2) 0.4819(3) -0.00490(13) 0.0438(6) Uani d . 1.000
O O20 0.2460(2) 0.0736(3) 0.16760(14) 0.0447(6) Uani d . 1.000
O O23 0.61677(18) 0.1156(2) 0.46666(14) 0.0417(6) Uani d . 1.000
C C1 0.72380(18) 0.5291(2) 0.31234(13) 0.0180(5) Uani d . 1.000
C C1' 0.5461(2) 0.6575(2) 0.15460(14) 0.0239(6) Uani d . 1.000
C C2 0.83133(18) 0.6213(2) 0.29037(13) 0.0181(5) Uani d . 1.000
C C2' 0.54969(17) 0.4956(2) 0.19222(13) 0.0195(5) Uani d . 1.000
C C3 0.93376(17) 0.5178(2) 0.27383(13) 0.0187(5) Uani d . 1.000
C C3' 0.50360(18) 0.3786(2) 0.11750(14) 0.0210(5) Uani d . 1.000
C C4 0.96673(18) 0.4064(2) 0.34956(13) 0.0188(5) Uani d . 1.000
C C4' 0.42079(18) 0.2699(3) 0.15538(14) 0.0232(6) Uani d . 1.000
C C5 0.85467(18) 0.3224(2) 0.36547(14) 0.0195(5) Uani d . 1.000
C C5' 0.41843(19) 0.3324(3) 0.24868(14) 0.0235(6) Uani d . 1.000
C C6 0.8952(2) 0.2196(3) 0.44536(15) 0.0238(6) Uani d . 1.000
C C6' 0.4918(2) 0.2320(3) 0.31931(15) 0.0264(6) Uani d . 1.000
C C7 1.0907(2) 0.1927(3) 0.40087(14) 0.0247(6) Uani d . 1.000
C C8 1.1721(2) 0.2719(3) 0.47857(16) 0.0332(7) Uani d . 1.000
C C9 1.1574(3) 0.0669(3) 0.36347(19) 0.0400(8) Uani d . 1.000
C C10 1.0970(2) 0.5994(3) 0.20445(16) 0.0308(7) Uani d . 1.000
C C12 1.2079(3) 0.6986(4) 0.2192(2) 0.0475(10) Uani d . 1.000
C C13 0.71093(19) 0.8288(2) 0.21280(15) 0.0238(6) Uani d . 1.000
C C14 0.7437(2) 0.9332(3) 0.29265(19) 0.0354(7) Uani d . 1.000
C C15 0.7081(2) 0.9135(3) 0.12672(18) 0.0346(7) Uani d . 1.000
C C16 0.6578(2) 0.3652(3) 0.03229(16) 0.0303(7) Uani d . 1.000
C C18 0.7696(3) 0.2792(4) 0.0219(2) 0.0444(9) Uani d . 1.000
C C19 0.2232(2) 0.1664(3) 0.10960(19) 0.0351(8) Uani d . 1.000
C C21 0.1074(3) 0.1793(4) 0.0416(3) 0.0563(10) Uani d . 1.000
C C22 0.5493(2) 0.2184(3) 0.47446(16) 0.0305(7) Uani d . 1.000
C C24 0.5324(3) 0.2839(4) 0.56148(17) 0.0451(9) Uani d . 1.000
H H1 0.66400 0.59930 0.32900 0.0220 Uiso c R 1.000
H H1'A 0.59270 0.65990 0.10770 0.0290 Uiso c R 1.000
H H2 0.86320 0.68960 0.34000 0.0220 Uiso c R 1.000
H H1'B 0.46220 0.68350 0.12850 0.0290 Uiso c R 1.000
H H3 0.90920 0.46360 0.21730 0.0220 Uiso c R 1.000
H H3' 0.45590 0.43140 0.06580 0.0250 Uiso c R 1.000
H H6'A 0.46210 0.12800 0.31200 0.0320 Uiso c R 1.000
H H4 1.00430 0.46160 0.40360 0.0230 Uiso c R 1.000
H H4' 0.45320 0.16580 0.15870 0.0280 Uiso c R 1.000
H H6'B 0.57720 0.23260 0.31460 0.0320 Uiso c R 1.000
H H5 0.82070 0.26050 0.31330 0.0230 Uiso c R 1.000
H H5' 0.33360 0.33590 0.25680 0.0280 Uiso c R 1.000
H H6A 0.92700 0.28040 0.49760 0.0290 Uiso c R 1.000
H H6B 0.82640 0.16080 0.45670 0.0290 Uiso c R 1.000
H H8A 1.23400 0.32900 0.45770 0.0500 Uiso c GR 1.000
H H8B 1.21000 0.19720 0.52080 0.0500 Uiso c GR 1.000
H H8C 1.12360 0.33970 0.50640 0.0500 Uiso c GR 1.000
H H9A 1.10380 0.02140 0.31360 0.0600 Uiso c GR 1.000
H H9B 1.18300 -0.00900 0.40830 0.0600 Uiso c GR 1.000
H H9C 1.22770 0.10820 0.34470 0.0600 Uiso c GR 1.000
H H12A 1.18400 0.80200 0.20450 0.0710 Uiso c GR 1.000
H H12B 1.26230 0.66470 0.18210 0.0710 Uiso c GR 1.000
H H12C 1.24860 0.69300 0.28030 0.0710 Uiso c GR 1.000
H H14A 0.73220 0.88010 0.34500 0.0530 Uiso c GR 1.000
H H14B 0.69200 1.02160 0.28380 0.0530 Uiso c GR 1.000
H H14C 0.82760 0.96410 0.29970 0.0530 Uiso c GR 1.000
H H15A 0.78360 0.96760 0.13000 0.0520 Uiso c GR 1.000
H H15B 0.64130 0.98450 0.11710 0.0520 Uiso c GR 1.000
H H15C 0.69750 0.84220 0.07850 0.0520 Uiso c GR 1.000
H H18A 0.82900 0.28350 0.07640 0.0670 Uiso c GR 1.000
H H18B 0.80310 0.32390 -0.02490 0.0670 Uiso c GR 1.000
H H18C 0.74830 0.17490 0.00760 0.0670 Uiso c GR 1.000
H H21A 0.07330 0.27910 0.04430 0.0840 Uiso c GR 1.000
H H21B 0.05000 0.10430 0.05330 0.0840 Uiso c GR 1.000
H H21C 0.12450 0.16260 -0.01640 0.0840 Uiso c GR 1.000
H H24A 0.60370 0.34140 0.58760 0.0680 Uiso c GR 1.000
H H24B 0.52070 0.20270 0.60080 0.0680 Uiso c GR 1.000
H H24C 0.46210 0.34930 0.55170 0.0680 Uiso c GR 1.000

loop_
_atom_type_symbol
_atom_type_description
_atom_type_scat_dispersion_real
_atom_type_scat_dispersion_imag
_atom_type_scat_source
C C 0.0181 0.0091 'International Tables Vol C Tables 4.2.6.8 and 6.1.1.4'
H H 0.0000 0.0000 'International Tables Vol C Tables 4.2.6.8 and 6.1.1.4'
O O 0.0492 0.0322 'International Tables Vol C Tables 4.2.6.8 and 6.1.1.4'

loop_
_exptl_crystal_face_index_h
_exptl_crystal_face_index_k
_exptl_crystal_face_index_l
_exptl_crystal_face_perp_dist
6 0 -6 0.0875
-6 0 6 0.0875
-2 -4 -6 0.1103
2 4 6 0.1103
0 -5 5 0.0719
0 5 -5 0.1309
-5 -1 -5 0.0483
-4 1 -7 0.0536
0 3 8 0.0697
-4 -1 9 0.0739
-2 5 2 0.1089
6 -3 -3 0.1064
6 2 3 0.1061
-7 2 2 0.0979
1 -1 10 0.0621
6 1 -8 0.0788

loop_
_geom_angle_atom_site_label_1
_geom_angle_atom_site_label_2
_geom_angle_atom_site_label_3
_geom_angle
_geom_angle_publ_flag
C1 O1 C2' 116.59(15) no
C1' O1' C13 115.27(16) no
C2 O2 C13 117.63(16) no
C2' O2' C5' 109.79(15) no
C3 O3 C10 119.09(17) no
C3' O3' C16 116.24(17) no
C4 O4 C7 112.42(16) no
C4' O4' C19 115.15(19) no
C1 O5 C5 112.92(15) no
C6 O6 C7 115.61(18) no
C6' O6' C22 114.40(19) no
O1 C1 O5 109.91(14) no
O1 C1 C2 107.99(15) no
O5 C1 C2 111.29(16) no
O1' C1' C2' 113.36(17) no
O2 C2 C1 112.04(16) no
O2 C2 C3 105.69(16) no
C1 C2 C3 111.58(15) no
O1 C2' O2' 111.79(15) no
O1 C2' C1' 113.68(16) no
O1 C2' C3' 106.55(15) no
O2' C2' C1' 108.85(16) no
O2' C2' C3' 104.79(15) no
C1' C2' C3' 110.80(16) no
O3 C3 C2 107.52(14) no
O3 C3 C4 108.01(16) no
C2 C3 C4 109.48(16) no
O3' C3' C2' 112.91(16) no
O3' C3' C4' 109.86(16) no
C2' C3' C4' 105.57(17) no
O4 C4 C3 109.79(16) no
O4 C4 C5 108.07(15) no
C3 C4 C5 111.03(16) no
O4' C4' C3' 106.53(18) no
O4' C4' C5' 112.23(17) no
C3' C4' C5' 104.94(19) no
O5 C5 C4 111.17(15) no
O5 C5 C6 109.46(17) no
C4 C5 C6 107.36(17) no
O2' C5' C4' 105.47(18) no
O2' C5' C6' 113.30(18) no
C4' C5' C6' 110.8(2) no
O6 C6 C5 108.23(17) no
O6' C6' C5' 108.24(19) no
O4 C7 O6 110.89(17) no
O4 C7 C8 110.9(2) no
O4 C7 C9 106.07(18) no
O6 C7 C8 111.79(18) no
O6 C7 C9 105.1(2) no
C8 C7 C9 111.9(2) no
O3 C10 O11 123.5(2) no
O3 C10 C12 110.5(2) no
O11 C10 C12 126.0(2) no
O1' C13 O2 110.40(15) no
O1' C13 C14 104.12(17) no
O1' C13 C15 112.41(18) no
O2 C13 C14 113.81(18) no
O2 C13 C15 104.57(18) no
C14 C13 C15 111.75(18) no
O3' C16 O17 123.3(2) no
O3' C16 C18 111.0(2) no
O17 C16 C18 125.7(2) no
O4' C19 O20 123.0(2) no
O4' C19 C21 110.3(2) no
O20 C19 C21 126.7(3) no
O6' C22 O23 123.3(2) no
O6' C22 C24 111.9(2) no
O23 C22 C24 124.9(2) no
O1 C1 H1 109.00 no
O5 C1 H1 109.00 no
C2 C1 H1 109.00 no
O1' C1' H1'A 109.00 no
O1' C1' H1'B 109.00 no
C2' C1' H1'A 109.00 no
C2' C1' H1'B 109.00 no
H1'A C1' H1'B 108.00 no
O2 C2 H2 109.00 no
C1 C2 H2 109.00 no
C3 C2 H2 109.00 no
O3 C3 H3 111.00 no
C2 C3 H3 111.00 no
C4 C3 H3 111.00 no
O3' C3' H3' 109.00 no
C2' C3' H3' 109.00 no
C4' C3' H3' 109.00 no
O4 C4 H4 109.00 no
C3 C4 H4 109.00 no
C5 C4 H4 109.00 no
O4' C4' H4' 111.00 no
C3' C4' H4' 111.00 no
C5' C4' H4' 111.00 no
O5 C5 H5 110.00 no
C4 C5 H5 110.00 no
C6 C5 H5 110.00 no
O2' C5' H5' 109.00 no
C4' C5' H5' 109.00 no
C6' C5' H5' 109.00 no
O6 C6 H6A 110.00 no
O6 C6 H6B 110.00 no
C5 C6 H6A 110.00 no
C5 C6 H6B 110.00 no
H6A C6 H6B 108.00 no
O6' C6' H6'A 110.00 no
O6' C6' H6'B 110.00 no
C5' C6' H6'A 110.00 no
C5' C6' H6'B 110.00 no
H6'A C6' H6'B 108.00 no
C7 C8 H8A 110.00 no
C7 C8 H8B 109.00 no
C7 C8 H8C 109.00 no
H8A C8 H8B 110.00 no
H8A C8 H8C 109.00 no
H8B C8 H8C 109.00 no
C7 C9 H9A 109.00 no
C7 C9 H9B 109.00 no
C7 C9 H9C 110.00 no
H9A C9 H9B 109.00 no
H9A C9 H9C 109.00 no
H9B C9 H9C 110.00 no
C10 C12 H12A 109.00 no
C10 C12 H12B 109.00 no
C10 C12 H12C 110.00 no
H12A C12 H12B 109.00 no
H12A C12 H12C 109.00 no
H12B C12 H12C 110.00 no
C13 C14 H14A 110.00 no
C13 C14 H14B 109.00 no
C13 C14 H14C 109.00 no
H14A C14 H14B 109.00 no
H14A C14 H14C 109.00 no
H14B C14 H14C 109.00 no
C13 C15 H15A 109.00 no
C13 C15 H15B 109.00 no
C13 C15 H15C 109.00 no
H15A C15 H15B 109.00 no
H15A C15 H15C 110.00 no
H15B C15 H15C 109.00 no
C16 C18 H18A 109.00 no
C16 C18 H18B 109.00 no
C16 C18 H18C 109.00 no
H18A C18 H18B 110.00 no
H18A C18 H18C 109.00 no
H18B C18 H18C 110.00 no
C19 C21 H21A 110.00 no
C19 C21 H21B 109.00 no
C19 C21 H21C 109.00 no
H21A C21 H21B 109.00 no
H21A C21 H21C 110.00 no
H21B C21 H21C 109.00 no
C22 C24 H24A 109.00 no
C22 C24 H24B 109.00 no
C22 C24 H24C 110.00 no
H24A C24 H24B 109.00 no
H24A C24 H24C 110.00 no
H24B C24 H24C 109.00 no

loop_
_geom_bond_atom_site_label_1
_geom_bond_atom_site_label_2
_geom_bond_distance
_geom_bond_publ_flag
O1 C1 1.424(2) no
O1 C2' 1.416(2) no
O1' C1' 1.416(2) no
O1' C13 1.433(3) no
O2 C2 1.419(2) no
O2 C13 1.421(2) no
O2' C2' 1.417(2) no
O2' C5' 1.440(3) no
O3 C3 1.437(2) no
O3 C10 1.344(3) no
O3' C3' 1.430(3) no
O3' C16 1.356(3) no
O4 C4 1.419(2) no
O4 C7 1.433(3) no
O4' C4' 1.437(3) no
O4' C19 1.357(3) no
O5 C1 1.417(2) no
O5 C5 1.426(2) no
O6 C6 1.433(3) no
O6 C7 1.434(3) no
O6' C6' 1.443(3) no
O6' C22 1.347(3) no
O11 C10 1.205(3) no
O17 C16 1.201(4) no
O20 C19 1.197(4) no
O23 C22 1.197(3) no
C1 C2 1.540(3) no
C1' C2' 1.532(3) no
C2 C3 1.521(3) no
C2' C3' 1.550(3) no
C3 C4 1.509(3) no
C3' C4' 1.523(3) no
C4 C5 1.514(3) no
C4' C5' 1.541(3) no
C5 C6 1.518(3) no
C5' C6' 1.507(3) no
C7 C8 1.517(3) no
C7 C9 1.509(4) no
C10 C12 1.493(4) no
C13 C14 1.517(3) no
C13 C15 1.513(3) no
C16 C18 1.494(4) no
C19 C21 1.495(5) no
C22 C24 1.502(4) no
C1 H1 0.9800 no
C1' H1'A 0.9700 no
C1' H1'B 0.9700 no
C2 H2 0.9800 no
C3 H3 0.9800 no
C3' H3' 0.9800 no
C4 H4 0.9800 no
C4' H4' 0.9800 no
C5 H5 0.9800 no
C5' H5' 0.9800 no
C6 H6A 0.9700 no
C6 H6B 0.9700 no
C6' H6'A 0.9700 no
C6' H6'B 0.9700 no
C8 H8A 0.9600 no
C8 H8B 0.9600 no
C8 H8C 0.9600 no
C9 H9A 0.9600 no
C9 H9B 0.9600 no
C9 H9C 0.9600 no
C12 H12A 0.9600 no
C12 H12B 0.9600 no
C12 H12C 0.9600 no
C14 H14A 0.9600 no
C14 H14B 0.9600 no
C14 H14C 0.9600 no
C15 H15A 0.9600 no
C15 H15B 0.9600 no
C15 H15C 0.9600 no
C18 H18A 0.9600 no
C18 H18B 0.9600 no
C18 H18C 0.9600 no
C21 H21A 0.9600 no
C21 H21B 0.9600 no
C21 H21C 0.9600 no
C24 H24A 0.9600 no
C24 H24B 0.9600 no
C24 H24C 0.9600 no

loop_
_geom_hbond_atom_site_label_D
_geom_hbond_atom_site_label_H
_geom_hbond_atom_site_label_A
_geom_hbond_site_symmetry_A
_geom_hbond_distance_DH
_geom_hbond_distance_HA
_geom_hbond_distance_DA
_geom_hbond_angle_DHA
_geom_hbond_publ_flag
C1 H1 O1' . 0.98 2.27 2.783(2) 112 no
C1 H1 O2' . 0.98 2.52 2.881(3) 102 no
C1' H1'A O17 . 0.97 2.40 3.154(3) 134 yes
C3 H3 O11 . 0.98 2.31 2.721(3) 104 no
C6' H6'B O1 . 0.97 2.57 3.189(3) 122 yes
C6 H6B O23 . 0.97 2.41 3.318(3) 156 yes
C12 H12A O20 1_665 0.96 2.58 3.432(4) 148 yes
C21 H21A O11 1_455 0.96 2.59 3.433(4) 146 yes
C24 H24C O23 2_656 0.96 2.49 3.339(4) 147 yes

loop_
_geom_torsion_atom_site_label_1
_geom_torsion_atom_site_label_2
_geom_torsion_atom_site_label_3
_geom_torsion_atom_site_label_4
_geom_torsion
_geom_torsion_publ_flag
C2' O1 C1 O5 127.72(16) no
C2' O1 C1 C2 -110.71(17) no
C1 O1 C2' O2' -59.4(2) no
C1 O1 C2' C1' 64.3(2) no
C1 O1 C2' C3' -173.37(15) no
C13 O1' C1' C2' 107.1(2) no
C1' O1' C13 O2 -53.1(2) no
C1' O1' C13 C14 -175.61(17) no
C1' O1' C13 C15 63.3(2) no
C13 O2 C2 C1 65.6(2) no
C13 O2 C2 C3 -172.65(16) no
C2 O2 C13 O1' -67.5(2) no
C2 O2 C13 C14 49.1(2) no
C2 O2 C13 C15 171.34(17) no
C5' O2' C2' O1 -83.67(18) no
C5' O2' C2' C1' 149.92(16) no
C5' O2' C2' C3' 31.35(19) no
C2' O2' C5' C4' -30.2(2) no
C2' O2' C5' C6' 91.2(2) no
C10 O3 C3 C2 -129.51(19) no
C10 O3 C3 C4 112.4(2) no
C3 O3 C10 O11 4.3(4) no
C3 O3 C10 C12 -176.0(2) no
C16 O3' C3' C2' -82.6(2) no
C16 O3' C3' C4' 159.83(18) no
C3' O3' C16 O17 -8.5(3) no
C3' O3' C16 C18 170.6(2) no
C7 O4 C4 C3 176.87(16) no
C7 O4 C4 C5 -61.9(2) no
C4 O4 C7 O6 55.2(2) no
C4 O4 C7 C8 -69.6(2) no
C4 O4 C7 C9 168.74(19) no
C19 O4' C4' C3' 167.35(19) no
C19 O4' C4' C5' -78.3(3) no
C4' O4' C19 O20 4.0(4) no
C4' O4' C19 C21 -176.1(2) no
C5 O5 C1 O1 62.2(2) no
C5 O5 C1 C2 -57.4(2) no
C1 O5 C5 C4 59.9(2) no
C1 O5 C5 C6 178.32(16) no
C7 O6 C6 C5 54.2(2) no
C6 O6 C7 O4 -52.0(2) no
C6 O6 C7 C8 72.3(2) no
C6 O6 C7 C9 -166.16(19) no
C22 O6' C6' C5' -174.31(19) no
C6' O6' C22 O23 0.0(3) no
C6' O6' C22 C24 179.8(2) no
O1 C1 C2 O2 50.69(19) no
O1 C1 C2 C3 -67.60(19) no
O5 C1 C2 O2 171.41(15) no
O5 C1 C2 C3 53.1(2) no
O1' C1' C2' O1 -56.7(2) no
O1' C1' C2' O2' 68.6(2) no
O1' C1' C2' C3' -176.64(17) no
O2 C2 C3 O3 69.91(18) no
O2 C2 C3 C4 -172.99(15) no
C1 C2 C3 O3 -168.07(15) no
C1 C2 C3 C4 -51.0(2) no
O1 C2' C3' O3' -21.2(2) no
O1 C2' C3' C4' 98.89(18) no
O2' C2' C3' O3' -139.76(16) no
O2' C2' C3' C4' -19.7(2) no
C1' C2' C3' O3' 102.99(19) no
C1' C2' C3' C4' -136.97(17) no
O3 C3 C4 O4 -70.72(19) no
O3 C3 C4 C5 169.85(15) no
C2 C3 C4 O4 172.49(15) no
C2 C3 C4 C5 53.1(2) no
O3' C3' C4' O4' -116.56(19) no
O3' C3' C4' C5' 124.25(18) no
C2' C3' C4' O4' 121.41(18) no
C2' C3' C4' C5' 2.2(2) no
O4 C4 C5 O5 -177.86(15) no
O4 C4 C5 C6 62.5(2) no
C3 C4 C5 O5 -57.4(2) no
C3 C4 C5 C6 -177.09(16) no
O4' C4' C5' O2' -99.5(2) no
O4' C4' C5' C6' 137.5(2) no
C3' C4' C5' O2' 15.8(2) no
C3' C4' C5' C6' -107.2(2) no
O5 C5 C6 O6 -178.50(16) no
C4 C5 C6 O6 -57.7(2) no
O2' C5' C6' O6' 65.7(2) no
C4' C5' C6' O6' -175.99(18) no

_cod_database_fobs_code 1552106
